data_7133440
loop_
_publ_author_name
'Duari, Prakash'
'Mondal, Sunita'
'J&#xf6;rges, Mike'
'Gessner, Viktoria H.'

_publ_section_title
;
 The lithium effect in ketenyl anion chemistry.
;
_journal_issue 70
_journal_name_full 'Chemical communications (Cambridge, England)'
_journal_page_first 9372
_journal_page_last 9375
_journal_paper_doi 10.1039/d4cc03167a
_journal_volume 60
_journal_year 2024
_chemical_formula_moiety 'C70 H66 Li2 O2 P4 Se2'
_chemical_formula_sum 'C70 H66 Li2 O2 P4 Se2'
_chemical_formula_weight 1234.90
_space_group_crystal_system monoclinic
_space_group_IT_number 14
_space_group_name_Hall '-P 2ybc'
_space_group_name_H-M_alt 'P 1 21/c 1'
_atom_sites_solution_hydrogens geom
_atom_sites_solution_primary dual
_audit_creation_date 2023-10-22
_audit_creation_method SHELXL-2019/3
_audit_update_record
;
2024-07-31 deposited with the CCDC.	2024-08-01 downloaded from the CCDC.
;
_cell_angle_alpha 90
_cell_angle_beta 97.1570(10)
_cell_angle_gamma 90
_cell_formula_units_Z 2
_cell_length_a 15.72650(10)
_cell_length_b 9.50190(10)
_cell_length_c 20.4394(2)
_cell_measurement_reflns_used 26409
_cell_measurement_temperature 100(2)
_cell_measurement_theta_max 75.8840
_cell_measurement_theta_min 2.8200
_cell_volume 3030.50(5)
_computing_cell_refinement 'CrysAlisPro 1.171.41.93a (Rigaku OD, 2020)'
_computing_data_collection 'CrysAlisPro 1.171.41.93a (Rigaku OD, 2020)'
_computing_data_reduction 'CrysAlisPro 1.171.41.93a (Rigaku OD, 2020)'
_computing_structure_refinement 'SHELXL-2019/2 (Sheldrick, 2019)'
_computing_structure_solution 'SHELXT 2018/2 (Sheldrick, 2018)'
_diffrn_ambient_environment N~2~
_diffrn_ambient_temperature 100(2)
_diffrn_detector 'Hybrid Pixel Array Detector'
_diffrn_detector_area_resol_mean 10.0000
_diffrn_detector_type HyPix
_diffrn_measured_fraction_theta_full 1.000
_diffrn_measured_fraction_theta_max 0.976
_diffrn_measurement_details
;
List of Runs (angles in degrees, time in seconds):

  # Type    Start    End  Width  t~exp~   \w     \q     \k     \f   Frames
#--------------------------------------------------------------------------
  1  \w    108.00 178.00   0.50    0.44    --  105.91  45.00 -90.00  140
  2  \w     96.00 171.00   0.50    0.44    --  105.91 125.00 -90.00  150
  3  \w     96.00 132.00   0.50    0.44    --  105.91 125.00   0.00   72
  4  \w    135.00 169.00   0.50    0.44    --  105.91 125.00   0.00   68
  5  \w    118.00 143.00   0.50    0.44    --  105.91 102.00 142.00   50
  6  \w    -58.00  23.00   0.50    0.11    --  -47.28  57.00 120.00  162
  7  \w    -39.00  26.00   0.50    0.11    --  -47.28  38.00  60.00  130
  8  \w    -48.00 -22.00   0.50    0.44    --  -91.75  45.00   0.00   52
  9  \w    -47.00 -21.00   0.50    0.44    --  -91.75  45.00 -60.00   52
 10  \w    -48.00 -23.00   0.50    0.44    --  -91.75  45.00-120.00   50
 11  \w    -48.00 -21.00   0.50    0.44    --  -91.75  45.00-150.00   54
 12  \w    -14.00  11.00   0.50    0.11    --  -47.28  19.00-150.00   50
 13  \w    -48.00 -20.00   0.50    0.44    --  -91.75  45.00  90.00   56
 14  \w    -70.00  13.00   0.50    0.11    --  -47.28 102.00 142.00  166
 15  \w    -84.00 -43.00   0.50    0.44    --  -91.75 125.00 150.00   82
 16  \w    -74.00 -49.00   0.50    0.44    --  -91.75 102.00 142.00   50
 17  \w   -163.00 -78.00   0.50    0.44    --  -91.75 -15.00  30.00  170
 18  \w   -108.00 -82.00   0.50    0.11    --  -47.28 -19.00  90.00   52
 19  \w   -120.00 -76.00   0.50    0.44    --  -91.75 -61.00 150.00   88
 20  \w   -161.00-127.00   0.50    0.44    --  -91.75 -61.00 150.00   68
 21  \w   -160.00 -71.00   0.50    0.44    --  -91.75 -77.00 120.00  178
 22  \w   -164.00 -79.00   0.50    0.44    --  -91.75 -15.00   0.00  170
 23  \w   -138.00-111.00   0.50    0.44    --  -91.75-102.00  39.00   54
 24  \w   -119.00 -86.00   0.50    0.11    --  -47.28-125.00 150.00   66
 25  \w   -119.00 -91.00   0.50    0.11    --  -47.28-125.00  90.00   56
 26  \w   -118.00 -83.00   0.50    0.11    --  -47.28-125.00-120.00   70
 27  \w   -118.00 -87.00   0.50    0.11    --  -47.28-125.00-150.00   62
 28  \w     34.00  63.00   0.50    0.44    --  105.91 -94.00 -60.00   58
 29  \w     60.00 111.00   0.50    0.44    --  105.91-125.00-180.00  102
 30  \w     36.00 111.00   0.50    0.44    --  105.91-125.00 -90.00  150
 31  \w     83.00 110.00   0.50    0.44    --  105.91-125.00 -60.00   54
 32  \w     43.00 112.00   0.50    0.44    --  105.91-125.00  30.00  138
 33  \w     51.00 104.00   0.50    0.44    --  105.91-125.00  60.00  106
 34  \w     33.00  77.00   0.50    0.44    --  105.91 -94.00  60.00   88
 35  \w     81.00 106.00   0.50    0.44    --  105.91 -94.00  60.00   50
 36  \w     64.00 106.00   0.50    0.44    --  105.91-102.00  39.00   84
 37  \w     44.00 106.00   0.50    0.44    --  105.91 -94.00  90.00  124
 38  \w      9.00  70.00   0.50    0.11    --   47.28-102.00  39.00  122
 39  \w     74.00  99.00   0.50    0.44    --  105.91 -94.00 -60.00   50
 40  \w     42.00  73.00   0.50    0.44    --  105.91 -61.00 -90.00   62
 41  \w     35.00  63.00   0.50    0.44    --  105.91 -61.00 -60.00   56
 42  \w     49.00  74.00   0.50    0.44    --  105.91 -61.00 -30.00   50
;
_diffrn_measurement_device 'four-circle diffractometer'
_diffrn_measurement_device_type 'XtaLAB Synergy, Dualflex, HyPix'
_diffrn_measurement_method '\w scans'
_diffrn_orient_matrix_type 'CrysAlisPro convention (1999,Acta A55,543-557)'
_diffrn_orient_matrix_UB_11 -0.0980477000
_diffrn_orient_matrix_UB_12 0.0079772000
_diffrn_orient_matrix_UB_13 -0.0012143000
_diffrn_orient_matrix_UB_21 0.0117756000
_diffrn_orient_matrix_UB_22 0.0473020000
_diffrn_orient_matrix_UB_23 0.0726384000
_diffrn_orient_matrix_UB_31 0.0014299000
_diffrn_orient_matrix_UB_32 0.1548215000
_diffrn_orient_matrix_UB_33 -0.0222225000
_diffrn_radiation_monochromator mirror
_diffrn_radiation_probe x-ray
_diffrn_radiation_type CuK\a
_diffrn_radiation_wavelength 1.54184
_diffrn_reflns_av_R_equivalents 0.0445
_diffrn_reflns_av_sigmaI/netI 0.0541
_diffrn_reflns_av_unetI/netI 0.0260
_diffrn_reflns_Laue_measured_fraction_full 1.000
_diffrn_reflns_Laue_measured_fraction_max 0.976
_diffrn_reflns_limit_h_max 19
_diffrn_reflns_limit_h_min -19
_diffrn_reflns_limit_k_max 11
_diffrn_reflns_limit_k_min -10
_diffrn_reflns_limit_l_max 25
_diffrn_reflns_limit_l_min -25
_diffrn_reflns_number 38788
_diffrn_reflns_point_group_measured_fraction_full 1.000
_diffrn_reflns_point_group_measured_fraction_max 0.976
_diffrn_reflns_theta_full 67.684
_diffrn_reflns_theta_max 76.746
_diffrn_reflns_theta_min 2.832
_diffrn_source 'micro-focus sealed X-ray tube'
_diffrn_source_type 'PhotonJet (Cu) X-ray Source'
_exptl_absorpt_coefficient_mu 2.869
_exptl_absorpt_correction_T_max 1.000
_exptl_absorpt_correction_T_min 0.545
_exptl_absorpt_correction_type gaussian
_exptl_absorpt_process_details
;
CrysAlisPro 1.171.41.93a (Rigaku Oxford Diffraction, 2020)
Numerical absorption correction based on gaussian integration over
a multifaceted crystal model
Empirical absorption correction using spherical harmonics,
implemented in SCALE3 ABSPACK scaling algorithm.
;
_exptl_crystal_colour yellow
_exptl_crystal_density_diffrn 1.353
_exptl_crystal_description plate
_exptl_crystal_F_000 1272
_exptl_crystal_size_max 0.280
_exptl_crystal_size_mid 0.200
_exptl_crystal_size_min 0.140
_refine_diff_density_max 1.184
_refine_diff_density_min -0.595
_refine_diff_density_rms 0.064
_refine_ls_extinction_method none
_refine_ls_goodness_of_fit_ref 1.045
_refine_ls_hydrogen_treatment constr
_refine_ls_matrix_type full
_refine_ls_number_parameters 361
_refine_ls_number_reflns 6214
_refine_ls_number_restraints 0
_refine_ls_restrained_S_all 1.045
_refine_ls_R_factor_all 0.0364
_refine_ls_R_factor_gt 0.0343
_refine_ls_shift/su_max 0.002
_refine_ls_shift/su_mean 0.000
_refine_ls_structure_factor_coef Fsqd
_refine_ls_weighting_details 'w=1/[\s^2^(Fo^2^)+(0.0422P)^2^+3.1317P] where P=(Fo^2^+2Fc^2^)/3'
_refine_ls_weighting_scheme calc
_refine_ls_wR_factor_gt 0.0879
_refine_ls_wR_factor_ref 0.0893
_reflns_Friedel_coverage 0.000
_reflns_number_gt 5859
_reflns_number_total 6214
_reflns_threshold_expression 'I > 2\s(I)'
_cod_data_source_file d4cc03167a2.cif
_cod_data_source_block PD-440_auto_a
_cod_depositor_comments 'Adding full bibliography for 7133440--7133443.cif.'
_cod_original_sg_symbol_H-M 'P 21/c'
_cod_database_code 7133440
_shelx_shelxl_version_number 2019/3
_shelx_space_group_comment
;
The symmetry employed for this shelxl refinement is uniquely defined
by the following loop, which should always be used as a source of
symmetry information in preference to the above space-group names.
They are only intended as comments.
;
_shelx_estimated_absorpt_t_min 0.500
_shelx_estimated_absorpt_t_max 0.689
_cell_oxdiff_length_a 15.7232(2)
_cell_oxdiff_length_b 9.50480(13)
_cell_oxdiff_length_c 20.4401(2)
_cell_oxdiff_angle_alpha 89.9348(11)
_cell_oxdiff_angle_beta 97.2173(11)
_cell_oxdiff_angle_gamma 89.9948(11)
_cell_oxdiff_volume 3030.49(7)
_cell_oxdiff_measurement_reflns_used 26409
_oxdiff_exptl_absorpt_empirical_full_min 0.624
_oxdiff_exptl_absorpt_empirical_full_max 2.036
_oxdiff_exptl_absorpt_empirical_details
;
Empirical correction (ABSPACK) includes:
- Absorption correction using spherical harmonics
- Frame scaling
;
_diffrn_oxdiff_digest_frames
;
0106e17d3e74f56483180527d34abb82e2037126cc9
;
_reflns_odcompleteness_completeness 99.98
_reflns_odcompleteness_theta 66.97
_reflns_odcompleteness_iscentric 1
_chemical_oxdiff_formula 'C35 H34 P2 Li1 Se1 O1'
_chemical_oxdiff_usercomment 'vapor diffudion thf-hex'

loop_
_space_group_symop_operation_xyz
'x, y, z'
'-x, y+1/2, -z+1/2'
'-x, -y, -z'
'x, -y-1/2, z-1/2'

loop_
_atom_site_label
_atom_site_type_symbol
_atom_site_fract_x
_atom_site_fract_y
_atom_site_fract_z
_atom_site_U_iso_or_equiv
_atom_site_adp_type
_atom_site_occupancy
_atom_site_site_symmetry_order
_atom_site_calc_flag
_atom_site_refinement_flags_posn
_atom_site_refinement_flags_adp
_atom_site_refinement_flags_occupancy
_atom_site_disorder_assembly
_atom_site_disorder_group
Se1 Se 0.50961(2) 0.38873(2) 0.58926(2) 0.02309(8) Uani 1 1 d . . . . .
P1 P 0.63428(3) 0.49269(5) 0.61219(2) 0.01914(11) Uani 1 1 d . . . . .
O1 O 0.60016(10) 0.23751(16) 0.44241(8) 0.0324(3) Uani 1 1 d . . . . .
C1 C 0.68397(12) 0.5120(2) 0.54493(9) 0.0207(4) Uani 1 1 d . . . . .
Li1 Li 0.5804(2) 0.4173(4) 0.48049(18) 0.0289(7) Uani 1 1 d . . . . .
C2 C 0.61015(12) 0.6600(2) 0.64967(10) 0.0231(4) Uani 1 1 d . . . . .
C3 C 0.58274(13) 0.6656(3) 0.71211(10) 0.0295(4) Uani 1 1 d . . . . .
H3 H 0.578847 0.581496 0.736677 0.035 Uiso 1 1 calc R U . . .
C4 C 0.56112(14) 0.7940(3) 0.73844(11) 0.0362(5) Uani 1 1 d . . . . .
H4 H 0.542223 0.797323 0.780783 0.043 Uiso 1 1 calc R U . . .
C5 C 0.56713(15) 0.9165(3) 0.70305(13) 0.0376(5) Uani 1 1 d . . . . .
H5 H 0.553074 1.004095 0.721347 0.045 Uiso 1 1 calc R U . . .
C6 C 0.59356(15) 0.9122(2) 0.64101(13) 0.0361(5) Uani 1 1 d . . . . .
H6 H 0.596955 0.996615 0.616580 0.043 Uiso 1 1 calc R U . . .
C7 C 0.61521(13) 0.7839(2) 0.61433(11) 0.0278(4) Uani 1 1 d . . . . .
H7 H 0.633518 0.781260 0.571778 0.033 Uiso 1 1 calc R U . . .
C8 C 0.69358(13) 0.3974(2) 0.68177(10) 0.0230(4) Uani 1 1 d . . . . .
C9 C 0.67663(14) 0.2562(2) 0.69311(10) 0.0284(4) Uani 1 1 d . . . . .
H9 H 0.628973 0.211718 0.668314 0.034 Uiso 1 1 calc R U . . .
C10 C 0.72873(15) 0.1795(2) 0.74035(11) 0.0322(5) Uani 1 1 d . . . . .
H10 H 0.716917 0.082935 0.747251 0.039 Uiso 1 1 calc R U . . .
C11 C 0.79776(14) 0.2438(2) 0.77731(11) 0.0318(5) Uani 1 1 d . . . . .
H11 H 0.833650 0.191389 0.809329 0.038 Uiso 1 1 calc R U . . .
C12 C 0.81423(14) 0.3850(2) 0.76734(11) 0.0300(5) Uani 1 1 d . . . . .
H12 H 0.861127 0.429676 0.793000 0.036 Uiso 1 1 calc R U . . .
C13 C 0.76265(13) 0.4614(2) 0.72015(10) 0.0255(4) Uani 1 1 d . . . . .
H13 H 0.774342 0.558246 0.713831 0.031 Uiso 1 1 calc R U . . .
C14 C 0.86283(12) 0.5913(2) 0.59968(9) 0.0217(4) Uani 1 1 d . . . . .
C15 C 0.84530(13) 0.7260(2) 0.62205(10) 0.0265(4) Uani 1 1 d . . . . .
H15 H 0.796765 0.776118 0.601739 0.032 Uiso 1 1 calc R U . . .
C16 C 0.89828(15) 0.7872(2) 0.67371(11) 0.0315(5) Uani 1 1 d . . . . .
H16 H 0.885933 0.878927 0.688449 0.038 Uiso 1 1 calc R U . . .
C17 C 0.96921(14) 0.7148(3) 0.70391(11) 0.0337(5) Uani 1 1 d . . . . .
H17 H 1.004977 0.756252 0.739645 0.040 Uiso 1 1 calc R U . . .
C18 C 0.98755(14) 0.5821(3) 0.68172(11) 0.0326(5) Uani 1 1 d . . . . .
H18 H 1.036329 0.532638 0.702039 0.039 Uiso 1 1 calc R U . . .
C19 C 0.93482(13) 0.5206(2) 0.62969(10) 0.0270(4) Uani 1 1 d . . . . .
H19 H 0.948119 0.429642 0.614574 0.032 Uiso 1 1 calc R U . . .
C20 C 0.80630(12) 0.61325(19) 0.46179(9) 0.0208(4) Uani 1 1 d . . . . .
C21 C 0.88736(13) 0.6698(2) 0.45690(10) 0.0258(4) Uani 1 1 d . . . . .
H21 H 0.931746 0.659718 0.492624 0.031 Uiso 1 1 calc R U . . .
C22 C 0.90355(14) 0.7405(2) 0.40032(11) 0.0288(4) Uani 1 1 d . . . . .
H22 H 0.958611 0.779558 0.397620 0.035 Uiso 1 1 calc R U . . .
C23 C 0.83957(15) 0.7539(2) 0.34800(11) 0.0320(5) Uani 1 1 d . . . . .
H23 H 0.850925 0.800721 0.308936 0.038 Uiso 1 1 calc R U . . .
C24 C 0.75877(15) 0.6993(3) 0.35238(11) 0.0360(5) Uani 1 1 d . . . . .
H24 H 0.714777 0.709261 0.316371 0.043 Uiso 1 1 calc R U . . .
C25 C 0.74175(14) 0.6298(2) 0.40936(11) 0.0292(4) Uani 1 1 d . . . . .
H25 H 0.686031 0.593774 0.412376 0.035 Uiso 1 1 calc R U . . .
C26 C 0.83345(12) 0.3412(2) 0.52055(10) 0.0234(4) Uani 1 1 d . . . . .
C27 C 0.88004(13) 0.3113(2) 0.46848(10) 0.0276(4) Uani 1 1 d . . . . .
H27 H 0.891246 0.383897 0.438760 0.033 Uiso 1 1 calc R U . . .
C28 C 0.91019(15) 0.1758(2) 0.45981(12) 0.0350(5) Uani 1 1 d . . . . .
H28 H 0.941712 0.156143 0.424129 0.042 Uiso 1 1 calc R U . . .
C29 C 0.89442(15) 0.0697(2) 0.50294(14) 0.0389(6) Uani 1 1 d . . . . .
H29 H 0.914778 -0.022891 0.496826 0.047 Uiso 1 1 calc R U . . .
C30 C 0.84910(17) 0.0986(2) 0.55482(16) 0.0440(6) Uani 1 1 d . . . . .
H30 H 0.838951 0.026043 0.584850 0.053 Uiso 1 1 calc R U . . .
C31 C 0.81818(16) 0.2332(2) 0.56345(13) 0.0370(5) Uani 1 1 d . . . . .
H31 H 0.786268 0.251755 0.599023 0.044 Uiso 1 1 calc R U . . .
C32 C 0.64275(16) 0.2175(3) 0.38474(11) 0.0359(5) Uani 1 1 d . . . . .
H32A H 0.691336 0.283843 0.385065 0.043 Uiso 1 1 calc R U . . .
H32B H 0.602402 0.233950 0.344282 0.043 Uiso 1 1 calc R U . . .
C33 C 0.67441(19) 0.0683(3) 0.38679(14) 0.0465(6) Uani 1 1 d . . . . .
H33A H 0.736702 0.064614 0.401784 0.056 Uiso 1 1 calc R U . . .
H33B H 0.663333 0.024236 0.342647 0.056 Uiso 1 1 calc R U . . .
C34 C 0.62498(19) -0.0056(3) 0.43497(16) 0.0479(6) Uani 1 1 d . . . . .
H34A H 0.659922 -0.080293 0.458996 0.057 Uiso 1 1 calc R U . . .
H34B H 0.571716 -0.047767 0.412335 0.057 Uiso 1 1 calc R U . . .
P2 P 0.78609(3) 0.51389(5) 0.53458(2) 0.01823(11) Uani 1 1 d . . . . .
C35 C 0.60508(18) 0.1109(2) 0.48128(13) 0.0395(6) Uani 1 1 d . . . . .
H35A H 0.549965 0.092761 0.498463 0.047 Uiso 1 1 calc R U . . .
H35B H 0.650925 0.118548 0.518970 0.047 Uiso 1 1 calc R U . . .

loop_
_atom_site_aniso_label
_atom_site_aniso_U_11
_atom_site_aniso_U_22
_atom_site_aniso_U_33
_atom_site_aniso_U_23
_atom_site_aniso_U_13
_atom_site_aniso_U_12
Se1 0.01970(12) 0.02683(13) 0.02294(12) 0.00170(7) 0.00349(8) -0.00438(7)
P1 0.0174(2) 0.0209(2) 0.0192(2) 0.00009(17) 0.00286(17) -0.00086(17)
O1 0.0386(9) 0.0291(8) 0.0314(8) -0.0033(6) 0.0121(6) -0.0023(6)
C1 0.0183(9) 0.0219(9) 0.0219(9) -0.0003(7) 0.0025(7) -0.0008(7)
Li1 0.0278(18) 0.0303(18) 0.0288(18) -0.0030(14) 0.0046(14) -0.0032(14)
C2 0.0166(9) 0.0282(10) 0.0244(9) -0.0039(8) 0.0020(7) 0.0001(7)
C3 0.0241(10) 0.0389(12) 0.0263(10) -0.0030(9) 0.0058(8) 0.0030(9)
C4 0.0273(11) 0.0511(14) 0.0311(11) -0.0146(10) 0.0074(9) 0.0036(10)
C5 0.0296(11) 0.0346(12) 0.0488(14) -0.0188(10) 0.0061(10) 0.0027(9)
C6 0.0347(12) 0.0254(11) 0.0488(14) -0.0075(10) 0.0077(10) 0.0004(9)
C7 0.0280(10) 0.0252(10) 0.0306(10) -0.0033(8) 0.0049(8) -0.0004(8)
C8 0.0219(9) 0.0267(10) 0.0211(9) 0.0018(7) 0.0057(7) 0.0007(7)
C9 0.0289(10) 0.0279(10) 0.0280(10) 0.0019(8) 0.0019(8) -0.0005(8)
C10 0.0364(12) 0.0278(11) 0.0326(11) 0.0061(9) 0.0058(9) 0.0035(9)
C11 0.0299(11) 0.0374(12) 0.0280(10) 0.0071(9) 0.0033(8) 0.0077(9)
C12 0.0245(10) 0.0397(12) 0.0251(10) 0.0010(8) 0.0001(8) 0.0010(9)
C13 0.0252(10) 0.0297(10) 0.0217(9) 0.0001(8) 0.0037(7) -0.0007(8)
C14 0.0203(9) 0.0228(9) 0.0224(9) 0.0018(7) 0.0040(7) -0.0032(7)
C15 0.0257(10) 0.0236(10) 0.0295(10) 0.0006(8) 0.0012(8) -0.0028(8)
C16 0.0357(12) 0.0287(11) 0.0302(11) -0.0053(9) 0.0040(9) -0.0074(9)
C17 0.0300(11) 0.0441(13) 0.0261(10) -0.0013(9) -0.0006(8) -0.0124(10)
C18 0.0228(10) 0.0432(13) 0.0303(11) 0.0054(9) -0.0024(8) -0.0018(9)
C19 0.0223(10) 0.0301(10) 0.0281(10) 0.0019(8) 0.0019(8) 0.0000(8)
C20 0.0220(9) 0.0187(9) 0.0225(9) -0.0022(7) 0.0055(7) 0.0008(7)
C21 0.0226(9) 0.0283(10) 0.0272(10) 0.0000(8) 0.0056(8) -0.0013(8)
C22 0.0271(10) 0.0271(10) 0.0345(11) 0.0009(8) 0.0124(8) -0.0014(8)
C23 0.0375(12) 0.0322(11) 0.0282(10) 0.0072(9) 0.0122(9) 0.0027(9)
C24 0.0322(11) 0.0466(14) 0.0286(11) 0.0108(10) 0.0018(9) 0.0022(10)
C25 0.0228(10) 0.0331(11) 0.0316(11) 0.0052(9) 0.0034(8) -0.0016(8)
C26 0.0179(9) 0.0200(9) 0.0319(10) -0.0028(8) 0.0018(7) 0.0001(7)
C27 0.0253(10) 0.0291(11) 0.0275(10) -0.0059(8) 0.0003(8) 0.0034(8)
C28 0.0308(11) 0.0344(12) 0.0386(12) -0.0128(10) -0.0005(9) 0.0088(9)
C29 0.0306(11) 0.0215(10) 0.0627(16) -0.0108(10) -0.0023(11) 0.0062(9)
C30 0.0415(14) 0.0221(11) 0.0699(18) 0.0104(11) 0.0132(13) 0.0042(9)
C31 0.0375(12) 0.0238(11) 0.0530(14) 0.0051(10) 0.0188(11) 0.0051(9)
C32 0.0376(12) 0.0404(13) 0.0312(11) -0.0069(10) 0.0103(9) -0.0059(10)
C33 0.0522(16) 0.0479(15) 0.0414(14) -0.0053(12) 0.0146(12) 0.0075(12)
C34 0.0509(16) 0.0329(13) 0.0628(17) -0.0056(12) 0.0189(13) 0.0015(11)
P2 0.0165(2) 0.0170(2) 0.0215(2) -0.00044(16) 0.00364(17) -0.00033(16)
C35 0.0470(14) 0.0328(12) 0.0413(13) 0.0010(10) 0.0163(11) -0.0014(10)

loop_
_atom_type_symbol
_atom_type_description
_atom_type_scat_dispersion_real
_atom_type_scat_dispersion_imag
_atom_type_scat_source
C C 0.0181 0.0091 'International Tables Vol C Tables 4.2.6.8 and 6.1.1.4'
H H 0.0000 0.0000 'International Tables Vol C Tables 4.2.6.8 and 6.1.1.4'
Li Li 0.0008 0.0003 'International Tables Vol C Tables 4.2.6.8 and 6.1.1.4'
O O 0.0492 0.0322 'International Tables Vol C Tables 4.2.6.8 and 6.1.1.4'
P P 0.2955 0.4335 'International Tables Vol C Tables 4.2.6.8 and 6.1.1.4'
Se Se -0.7943 1.1372 'International Tables Vol C Tables 4.2.6.8 and 6.1.1.4'

loop_
_exptl_crystal_face_index_h
_exptl_crystal_face_index_k
_exptl_crystal_face_index_l
_exptl_crystal_face_perp_dist
-1 -6 3 0.0784
-2 -3 -11 0.0824
2 4 10 0.1067
0 6 -6 0.1275
-1 -5 6 0.0878
-2 5 8 0.1080
1 5 -6 0.1257
3 -4 -10 0.0723
10 0 0 0.0874
-10 0 0 0.0479
-1 6 6 0.1078
-2 0 13 0.1395
7 2 -9 0.1108

loop_
_geom_angle_atom_site_label_1
_geom_angle_atom_site_label_2
_geom_angle_atom_site_label_3
_geom_angle
_geom_angle_site_symmetry_1
_geom_angle_site_symmetry_3
_geom_angle_publ_flag
P1 Se1 Li1 70.84(8) . . ?
P1 Se1 Li1 101.92(8) . 3_666 ?
Li1 Se1 Li1 74.03(13) . 3_666 ?
C1 P1 C2 113.08(9) . . ?
C1 P1 C8 116.45(9) . . ?
C2 P1 C8 102.49(9) . . ?
C1 P1 Se1 111.73(7) . . ?
C2 P1 Se1 104.77(6) . . ?
C8 P1 Se1 107.29(7) . . ?
C1 P1 Li1 50.03(10) . . ?
C2 P1 Li1 124.75(10) . . ?
C8 P1 Li1 132.70(10) . . ?
Se1 P1 Li1 61.71(8) . . ?
C35 O1 C32 110.10(17) . . ?
C35 O1 Li1 121.38(17) . . ?
C32 O1 Li1 124.42(18) . . ?
P2 C1 P1 132.04(12) . . ?
P2 C1 Li1 126.87(14) . . ?
P1 C1 Li1 93.53(13) . . ?
O1 Li1 C1 118.06(19) . . ?
O1 Li1 Se1 111.04(17) . . ?
C1 Li1 Se1 83.89(13) . . ?
O1 Li1 Se1 120.47(17) . 3_666 ?
C1 Li1 Se1 110.65(16) . 3_666 ?
Se1 Li1 Se1 105.98(13) . 3_666 ?
C7 C2 C3 119.14(19) . . ?
C7 C2 P1 119.46(15) . . ?
C3 C2 P1 121.33(17) . . ?
C4 C3 C2 120.2(2) . . ?
C4 C3 H3 119.9 . . ?
C2 C3 H3 119.9 . . ?
C5 C4 C3 120.0(2) . . ?
C5 C4 H4 120.0 . . ?
C3 C4 H4 120.0 . . ?
C4 C5 C6 120.3(2) . . ?
C4 C5 H5 119.9 . . ?
C6 C5 H5 119.9 . . ?
C5 C6 C7 120.0(2) . . ?
C5 C6 H6 120.0 . . ?
C7 C6 H6 120.0 . . ?
C2 C7 C6 120.3(2) . . ?
C2 C7 H7 119.8 . . ?
C6 C7 H7 119.8 . . ?
C9 C8 C13 118.52(19) . . ?
C9 C8 P1 120.92(16) . . ?
C13 C8 P1 120.22(15) . . ?
C10 C9 C8 120.8(2) . . ?
C10 C9 H9 119.6 . . ?
C8 C9 H9 119.6 . . ?
C11 C10 C9 120.1(2) . . ?
C11 C10 H10 120.0 . . ?
C9 C10 H10 120.0 . . ?
C10 C11 C12 119.7(2) . . ?
C10 C11 H11 120.2 . . ?
C12 C11 H11 120.2 . . ?
C13 C12 C11 120.4(2) . . ?
C13 C12 H12 119.8 . . ?
C11 C12 H12 119.8 . . ?
C12 C13 C8 120.6(2) . . ?
C12 C13 H13 119.7 . . ?
C8 C13 H13 119.7 . . ?
C19 C14 C15 118.72(19) . . ?
C19 C14 P2 123.48(16) . . ?
C15 C14 P2 117.74(15) . . ?
C16 C15 C14 120.5(2) . . ?
C16 C15 H15 119.7 . . ?
C14 C15 H15 119.7 . . ?
C17 C16 C15 120.2(2) . . ?
C17 C16 H16 119.9 . . ?
C15 C16 H16 119.9 . . ?
C18 C17 C16 119.7(2) . . ?
C18 C17 H17 120.2 . . ?
C16 C17 H17 120.2 . . ?
C17 C18 C19 120.3(2) . . ?
C17 C18 H18 119.9 . . ?
C19 C18 H18 119.9 . . ?
C14 C19 C18 120.6(2) . . ?
C14 C19 H19 119.7 . . ?
C18 C19 H19 119.7 . . ?
C25 C20 C21 119.08(18) . . ?
C25 C20 P2 120.19(15) . . ?
C21 C20 P2 120.69(15) . . ?
C22 C21 C20 120.59(19) . . ?
C22 C21 H21 119.7 . . ?
C20 C21 H21 119.7 . . ?
C23 C22 C21 119.9(2) . . ?
C23 C22 H22 120.0 . . ?
C21 C22 H22 120.0 . . ?
C22 C23 C24 120.1(2) . . ?
C22 C23 H23 120.0 . . ?
C24 C23 H23 120.0 . . ?
C23 C24 C25 120.3(2) . . ?
C23 C24 H24 119.8 . . ?
C25 C24 H24 119.8 . . ?
C20 C25 C24 120.0(2) . . ?
C20 C25 H25 120.0 . . ?
C24 C25 H25 120.0 . . ?
C31 C26 C27 118.64(19) . . ?
C31 C26 P2 117.08(16) . . ?
C27 C26 P2 124.22(16) . . ?
C28 C27 C26 120.4(2) . . ?
C28 C27 H27 119.8 . . ?
C26 C27 H27 119.8 . . ?
C29 C28 C27 120.2(2) . . ?
C29 C28 H28 119.9 . . ?
C27 C28 H28 119.9 . . ?
C30 C29 C28 119.8(2) . . ?
C30 C29 H29 120.1 . . ?
C28 C29 H29 120.1 . . ?
C29 C30 C31 120.3(2) . . ?
C29 C30 H30 119.8 . . ?
C31 C30 H30 119.8 . . ?
C30 C31 C26 120.6(2) . . ?
C30 C31 H31 119.7 . . ?
C26 C31 H31 119.7 . . ?
O1 C32 C33 106.8(2) . . ?
O1 C32 H32A 110.4 . . ?
C33 C32 H32A 110.4 . . ?
O1 C32 H32B 110.4 . . ?
C33 C32 H32B 110.4 . . ?
H32A C32 H32B 108.6 . . ?
C32 C33 C34 105.2(2) . . ?
C32 C33 H33A 110.7 . . ?
C34 C33 H33A 110.7 . . ?
C32 C33 H33B 110.7 . . ?
C34 C33 H33B 110.7 . . ?
H33A C33 H33B 108.8 . . ?
C33 C34 C35 103.5(2) . . ?
C33 C34 H34A 111.1 . . ?
C35 C34 H34A 111.1 . . ?
C33 C34 H34B 111.1 . . ?
C35 C34 H34B 111.1 . . ?
H34A C34 H34B 109.0 . . ?
C1 P2 C20 112.51(9) . . ?
C1 P2 C14 118.38(9) . . ?
C20 P2 C14 102.61(9) . . ?
C1 P2 C26 115.52(9) . . ?
C20 P2 C26 102.69(9) . . ?
C14 P2 C26 103.18(9) . . ?
O1 C35 C34 105.5(2) . . ?
O1 C35 H35A 110.6 . . ?
C34 C35 H35A 110.6 . . ?
O1 C35 H35B 110.6 . . ?
C34 C35 H35B 110.6 . . ?
H35A C35 H35B 108.8 . . ?

loop_
_geom_bond_atom_site_label_1
_geom_bond_atom_site_label_2
_geom_bond_distance
_geom_bond_site_symmetry_2
_geom_bond_publ_flag
Se1 P1 2.1933(5) . ?
Se1 Li1 2.622(4) . ?
Se1 Li1 2.632(4) 3_666 ?
P1 C1 1.6737(19) . ?
P1 C2 1.825(2) . ?
P1 C8 1.839(2) . ?
P1 Li1 2.812(4) . ?
O1 C35 1.438(3) . ?
O1 C32 1.439(3) . ?
O1 Li1 1.919(4) . ?
C1 P2 1.6459(19) . ?
C1 Li1 2.159(4) . ?
C2 C7 1.388(3) . ?
C2 C3 1.398(3) . ?
C3 C4 1.393(3) . ?
C3 H3 0.9500 . ?
C4 C5 1.379(4) . ?
C4 H4 0.9500 . ?
C5 C6 1.383(4) . ?
C5 H5 0.9500 . ?
C6 C7 1.395(3) . ?
C6 H6 0.9500 . ?
C7 H7 0.9500 . ?
C8 C9 1.393(3) . ?
C8 C13 1.398(3) . ?
C9 C10 1.392(3) . ?
C9 H9 0.9500 . ?
C10 C11 1.385(3) . ?
C10 H10 0.9500 . ?
C11 C12 1.387(3) . ?
C11 H11 0.9500 . ?
C12 C13 1.386(3) . ?
C12 H12 0.9500 . ?
C13 H13 0.9500 . ?
C14 C19 1.392(3) . ?
C14 C15 1.398(3) . ?
C14 P2 1.835(2) . ?
C15 C16 1.388(3) . ?
C15 H15 0.9500 . ?
C16 C17 1.388(3) . ?
C16 H16 0.9500 . ?
C17 C18 1.383(4) . ?
C17 H17 0.9500 . ?
C18 C19 1.393(3) . ?
C18 H18 0.9500 . ?
C19 H19 0.9500 . ?
C20 C25 1.390(3) . ?
C20 C21 1.398(3) . ?
C20 P2 1.823(2) . ?
C21 C22 1.388(3) . ?
C21 H21 0.9500 . ?
C22 C23 1.380(3) . ?
C22 H22 0.9500 . ?
C23 C24 1.386(3) . ?
C23 H23 0.9500 . ?
C24 C25 1.393(3) . ?
C24 H24 0.9500 . ?
C25 H25 0.9500 . ?
C26 C31 1.390(3) . ?
C26 C27 1.395(3) . ?
C26 P2 1.839(2) . ?
C27 C28 1.391(3) . ?
C27 H27 0.9500 . ?
C28 C29 1.382(4) . ?
C28 H28 0.9500 . ?
C29 C30 1.377(4) . ?
C29 H29 0.9500 . ?
C30 C31 1.387(3) . ?
C30 H30 0.9500 . ?
C31 H31 0.9500 . ?
C32 C33 1.502(4) . ?
C32 H32A 0.9900 . ?
C32 H32B 0.9900 . ?
C33 C34 1.502(4) . ?
C33 H33A 0.9900 . ?
C33 H33B 0.9900 . ?
C34 C35 1.514(4) . ?
C34 H34A 0.9900 . ?
C34 H34B 0.9900 . ?
C35 H35A 0.9900 . ?
C35 H35B 0.9900 . ?

loop_
_exptl_oxdiff_crystal_face_indexfrac_h
_exptl_oxdiff_crystal_face_indexfrac_k
_exptl_oxdiff_crystal_face_indexfrac_l
_exptl_oxdiff_crystal_face_x
_exptl_oxdiff_crystal_face_y
_exptl_oxdiff_crystal_face_z
-0.7278 -6.0389 2.6319 0.0200 -0.1030 -0.9945
-1.9310 -3.2834 -10.5551 0.1760 -0.9448 -0.2765
1.9216 3.7819 9.7961 -0.1701 0.9131 0.3706
0.2597 5.5766 -5.6498 0.0259 -0.1435 0.9893
-1.1210 -5.4690 6.0883 0.0589 0.1703 -0.9836
-2.4684 4.8963 7.7636 0.2717 0.7665 0.5820
1.2216 5.3782 -6.4409 -0.0690 -0.1991 0.9775
2.9914 -3.8025 -10.1187 -0.3113 -0.8796 -0.3596
10.1109 0.0087 0.1432 -0.9915 0.1299 0.0126
-10.1101 0.0025 -0.1507 0.9915 -0.1299 -0.0107
-0.5098 5.5717 5.7119 0.0875 0.6724 0.7350
-2.4154 -0.4083 13.1527 0.2176 0.9076 -0.3590
7.3062 2.1812 -9.1140 -0.6879 -0.4728 0.5507
